data_7006199
loop_
_publ_author_name
'Bertolasi, Valerio'
'Boaretto, Rita'
'Chierotti, Michele R.'
'Gobetto, Roberto'
'Sostero, Silvana'

_publ_section_title
;
 Synthesis, characterization and reactivity of new complexes of
 titanium and zirconium containing a potential tridentate
 amidinato-cyclopentadienyl ligand.
;
_journal_issue 44
_journal_name_full 'Dalton transactions (Cambridge, England : 2003)'
_journal_page_first 5179
_journal_page_last 5189
_journal_paper_doi 10.1039/b709923a
_journal_year 2007
_chemical_formula_moiety 'C18 H32 N4 S Si Ti'
_chemical_formula_sum 'C18 H32 N4 S Si Ti'
_chemical_formula_weight 412.53
_chemical_name_systematic
;
?
;
_space_group_IT_number 14
_symmetry_cell_setting monoclinic
_symmetry_space_group_name_Hall '-P 2yn'
_symmetry_space_group_name_H-M 'P 1 21/n 1'
_atom_sites_solution_hydrogens geom
_atom_sites_solution_primary direct
_atom_sites_solution_secondary difmap
_audit_creation_method SHELXL-97
_cell_angle_alpha 90.00
_cell_angle_beta 100.870(1)
_cell_angle_gamma 90.00
_cell_formula_units_Z 4
_cell_length_a 9.8186(2)
_cell_length_b 17.3817(4)
_cell_length_c 12.8635(3)
_cell_measurement_reflns_used 36023
_cell_measurement_temperature 150
_cell_measurement_theta_max 30.00
_cell_measurement_theta_min 2.40
_cell_volume 2155.95(8)
_computing_cell_refinement 'Denzo SMN (Otwinowski & Minor, 1997)'
_computing_data_collection 'COLLECT (Nonius, 1997)'
_computing_data_reduction 'Denzo SMN (Otwinowski & Minor, 1997)'
_computing_molecular_graphics 'ORTEP III (Burnett & Johnson, 1996)'
_computing_publication_material
;
SHELXL-97 (Sheldrick, 1997), PARST (Nardelli, 1995)
;
_computing_structure_refinement 'SHELXL-97 (Sheldrick, 1997)'
_computing_structure_solution 'SIR97 (Altomare et al., 1999)'
_diffrn_ambient_temperature 150
_diffrn_measured_fraction_theta_full 0.995
_diffrn_measured_fraction_theta_max 0.995
_diffrn_measurement_device_type 'Nonius Kappa CCD'
_diffrn_measurement_method '\f scans and \w scans'
_diffrn_radiation_monochromator graphite
_diffrn_radiation_source 'fine-focus sealed tube'
_diffrn_radiation_type MoK\a
_diffrn_radiation_wavelength 0.71073
_diffrn_reflns_av_R_equivalents 0.0755
_diffrn_reflns_av_sigmaI/netI 0.0680
_diffrn_reflns_limit_h_max 13
_diffrn_reflns_limit_h_min -13
_diffrn_reflns_limit_k_max 24
_diffrn_reflns_limit_k_min -24
_diffrn_reflns_limit_l_max 18
_diffrn_reflns_limit_l_min -18
_diffrn_reflns_number 34166
_diffrn_reflns_theta_full 30.00
_diffrn_reflns_theta_max 30.00
_diffrn_reflns_theta_min 2.40
_exptl_absorpt_coefficient_mu 0.558
_exptl_absorpt_correction_T_max 0.879
_exptl_absorpt_correction_T_min 0.788
_exptl_absorpt_correction_type empirical
_exptl_absorpt_process_details
;
SORTAV (R. H. Blessing, Acta Crystallogr., 1995, A51, 33)
;
_exptl_crystal_colour orange
_exptl_crystal_density_diffrn 1.271
_exptl_crystal_density_method 'not measured'
_exptl_crystal_description irregular
_exptl_crystal_F_000 880
_exptl_crystal_size_max 0.36
_exptl_crystal_size_mid 0.34
_exptl_crystal_size_min 0.24
_refine_diff_density_max 0.373
_refine_diff_density_min -0.483
_refine_diff_density_rms 0.091
_refine_ls_extinction_method none
_refine_ls_goodness_of_fit_ref 1.026
_refine_ls_hydrogen_treatment constr
_refine_ls_matrix_type full
_refine_ls_number_parameters 236
_refine_ls_number_reflns 6260
_refine_ls_number_restraints 0
_refine_ls_restrained_S_all 1.026
_refine_ls_R_factor_all 0.0813
_refine_ls_R_factor_gt 0.0428
_refine_ls_shift/su_max 0.002
_refine_ls_shift/su_mean 0.000
_refine_ls_structure_factor_coef Fsqd
_refine_ls_weighting_details 'calc w=1/[\s^2^(Fo^2^)+(0.0421P)^2^+0.6772P] where P=(Fo^2^+2Fc^2^)/3'
_refine_ls_weighting_scheme calc
_refine_ls_wR_factor_gt 0.0924
_refine_ls_wR_factor_ref 0.1028
_reflns_number_gt 4268
_reflns_number_total 6260
_reflns_threshold_expression I>2sigma(I)
_cod_data_source_file b709923a.txt
_cod_data_source_block (2d)
_cod_original_sg_symbol_H-M 'P 21/n'
_cod_database_code 7006199

loop_
_symmetry_equiv_pos_as_xyz
'x, y, z'
'-x+1/2, y+1/2, -z+1/2'
'-x, -y, -z'
'x-1/2, -y-1/2, z-1/2'

loop_
_atom_site_label
_atom_site_type_symbol
_atom_site_fract_x
_atom_site_fract_y
_atom_site_fract_z
_atom_site_U_iso_or_equiv
_atom_site_adp_type
_atom_site_occupancy
_atom_site_symmetry_multiplicity
_atom_site_calc_flag
_atom_site_refinement_flags
_atom_site_disorder_assembly
_atom_site_disorder_group
Ti1 Ti 0.52352(3) 0.680455(19) 0.74738(2) 0.01866(9) Uani 1 1 d . . .
S1 S 0.26217(6) 0.82833(3) 0.75560(4) 0.03032(13) Uani 1 1 d . . .
Si1 Si 0.27713(5) 0.57835(3) 0.71509(4) 0.02006(12) Uani 1 1 d . . .
N1 N 0.31483(16) 0.67675(9) 0.72456(12) 0.0202(3) Uani 1 1 d . . .
N2 N 0.08885(17) 0.71558(10) 0.74316(13) 0.0269(4) Uani 1 1 d . . .
N3 N 0.56301(18) 0.70093(10) 0.89522(13) 0.0280(4) Uani 1 1 d . . .
N4 N 0.57220(17) 0.77792(10) 0.69214(13) 0.0272(4) Uani 1 1 d . . .
C1 C 0.45700(19) 0.55581(10) 0.69420(14) 0.0194(4) Uani 1 1 d . . .
C2 C 0.57809(19) 0.54669(11) 0.77606(14) 0.0214(4) Uani 1 1 d . . .
C3 C 0.69305(19) 0.57728(11) 0.73973(15) 0.0228(4) Uani 1 1 d . . .
C4 C 0.6482(2) 0.60349(11) 0.63304(15) 0.0231(4) Uani 1 1 d . . .
C5 C 0.50507(19) 0.58929(11) 0.60449(14) 0.0213(4) Uani 1 1 d . . .
C6 C 0.5860(2) 0.50833(12) 0.88202(16) 0.0279(4) Uani 1 1 d . . .
H61 H 0.6537 0.4679 0.8897 0.034 Uiso 1 1 calc R . .
H62 H 0.4970 0.4871 0.8866 0.034 Uiso 1 1 calc R . .
H63 H 0.6122 0.5455 0.9373 0.034 Uiso 1 1 calc R . .
C7 C 0.8424(2) 0.57333(13) 0.79519(18) 0.0318(5) Uani 1 1 d . . .
H71 H 0.8466 0.5685 0.8701 0.038 Uiso 1 1 calc R . .
H72 H 0.8896 0.6194 0.7809 0.038 Uiso 1 1 calc R . .
H73 H 0.8861 0.5296 0.7699 0.038 Uiso 1 1 calc R . .
C8 C 0.7448(2) 0.63184(14) 0.56440(17) 0.0328(5) Uani 1 1 d . . .
H81 H 0.7956 0.5892 0.5433 0.039 Uiso 1 1 calc R . .
H82 H 0.8084 0.6682 0.6032 0.039 Uiso 1 1 calc R . .
H83 H 0.6923 0.6562 0.5026 0.039 Uiso 1 1 calc R . .
C9 C 0.4178(2) 0.60316(12) 0.49656(15) 0.0280(4) Uani 1 1 d . . .
H91 H 0.4706 0.6318 0.4541 0.034 Uiso 1 1 calc R . .
H92 H 0.3365 0.6318 0.5037 0.034 Uiso 1 1 calc R . .
H93 H 0.3908 0.5547 0.4631 0.034 Uiso 1 1 calc R . .
C10 C 0.2331(2) 0.54089(12) 0.84032(16) 0.0285(4) Uani 1 1 d . . .
H101 H 0.3011 0.5583 0.8993 0.034 Uiso 1 1 calc R . .
H102 H 0.2323 0.4857 0.8387 0.034 Uiso 1 1 calc R . .
H103 H 0.1432 0.5594 0.8475 0.034 Uiso 1 1 calc R . .
C11 C 0.1345(2) 0.55015(13) 0.60506(17) 0.0318(5) Uani 1 1 d . . .
H111 H 0.0478 0.5687 0.6194 0.038 Uiso 1 1 calc R . .
H112 H 0.1312 0.4951 0.5990 0.038 Uiso 1 1 calc R . .
H113 H 0.1508 0.5721 0.5400 0.038 Uiso 1 1 calc R . .
C12 C 0.2188(2) 0.73036(11) 0.73878(14) 0.0216(4) Uani 1 1 d . . .
C13 C 0.0939(2) 0.84786(13) 0.76864(16) 0.0328(5) Uani 1 1 d . . .
H13 H 0.0595 0.8963 0.7803 0.039 Uiso 1 1 calc R . .
C14 C 0.0203(2) 0.78228(13) 0.75942(16) 0.0316(5) Uani 1 1 d . . .
H14 H -0.0731 0.7820 0.7638 0.038 Uiso 1 1 calc R . .
C15 C 0.4703(2) 0.70407(14) 0.97127(16) 0.0373(5) Uani 1 1 d . . .
H151 H 0.4888 0.6613 1.0190 0.045 Uiso 1 1 calc R . .
H152 H 0.3758 0.7017 0.9343 0.045 Uiso 1 1 calc R . .
H153 H 0.4851 0.7513 1.0106 0.045 Uiso 1 1 calc R . .
C16 C 0.7071(2) 0.70458(15) 0.94962(18) 0.0416(6) Uani 1 1 d . . .
H161 H 0.7201 0.7488 0.9952 0.050 Uiso 1 1 calc R . .
H162 H 0.7664 0.7085 0.8984 0.050 Uiso 1 1 calc R . .
H163 H 0.7298 0.6588 0.9911 0.050 Uiso 1 1 calc R . .
C17 C 0.5674(3) 0.79657(14) 0.58071(18) 0.0412(6) Uani 1 1 d . . .
H171 H 0.5091 0.8406 0.5618 0.049 Uiso 1 1 calc R . .
H172 H 0.5306 0.7536 0.5376 0.049 Uiso 1 1 calc R . .
H173 H 0.6593 0.8078 0.5696 0.049 Uiso 1 1 calc R . .
C18 C 0.6164(2) 0.84608(13) 0.75578(19) 0.0401(5) Uani 1 1 d . . .
H181 H 0.7077 0.8608 0.7467 0.048 Uiso 1 1 calc R . .
H182 H 0.6178 0.8349 0.8290 0.048 Uiso 1 1 calc R . .
H183 H 0.5529 0.8875 0.7335 0.048 Uiso 1 1 calc R . .

loop_
_atom_site_aniso_label
_atom_site_aniso_U_11
_atom_site_aniso_U_22
_atom_site_aniso_U_33
_atom_site_aniso_U_23
_atom_site_aniso_U_13
_atom_site_aniso_U_12
Ti1 0.02082(17) 0.01629(17) 0.01934(16) -0.00060(13) 0.00500(13) -0.00093(13)
S1 0.0387(3) 0.0179(3) 0.0358(3) -0.0013(2) 0.0108(2) 0.0027(2)
Si1 0.0193(3) 0.0176(3) 0.0234(3) -0.0008(2) 0.0042(2) -0.0005(2)
N1 0.0234(8) 0.0166(8) 0.0213(7) -0.0010(6) 0.0060(6) 0.0015(6)
N2 0.0251(9) 0.0270(9) 0.0302(9) 0.0006(7) 0.0096(7) 0.0055(7)
N3 0.0344(10) 0.0275(9) 0.0222(8) -0.0039(7) 0.0056(7) -0.0060(7)
N4 0.0266(9) 0.0220(9) 0.0335(9) 0.0029(7) 0.0069(7) -0.0031(7)
C1 0.0220(9) 0.0141(9) 0.0222(9) -0.0005(7) 0.0050(7) 0.0004(7)
C2 0.0241(10) 0.0157(9) 0.0243(9) 0.0012(7) 0.0045(8) 0.0006(7)
C3 0.0213(9) 0.0202(10) 0.0272(10) 0.0000(8) 0.0049(8) 0.0012(7)
C4 0.0258(10) 0.0210(10) 0.0240(9) -0.0012(8) 0.0087(8) 0.0036(8)
C5 0.0237(10) 0.0187(10) 0.0213(9) -0.0024(7) 0.0035(8) 0.0028(7)
C6 0.0279(11) 0.0271(11) 0.0274(10) 0.0072(8) 0.0017(9) -0.0016(8)
C7 0.0245(10) 0.0305(12) 0.0406(12) 0.0031(9) 0.0063(9) 0.0001(9)
C8 0.0290(11) 0.0408(14) 0.0313(11) 0.0022(9) 0.0127(9) 0.0018(9)
C9 0.0314(11) 0.0304(11) 0.0219(10) -0.0009(8) 0.0048(8) 0.0028(9)
C10 0.0263(11) 0.0270(11) 0.0340(11) 0.0041(9) 0.0102(9) -0.0005(8)
C11 0.0254(11) 0.0342(12) 0.0344(11) -0.0077(9) 0.0020(9) -0.0013(9)
C12 0.0280(10) 0.0201(10) 0.0170(8) 0.0011(7) 0.0048(8) 0.0023(8)
C13 0.0455(13) 0.0256(11) 0.0295(11) 0.0015(9) 0.0130(10) 0.0161(10)
C14 0.0317(11) 0.0329(13) 0.0321(11) 0.0015(9) 0.0110(9) 0.0122(9)
C15 0.0449(14) 0.0436(14) 0.0245(10) -0.0053(9) 0.0094(10) 0.0003(11)
C16 0.0400(13) 0.0506(16) 0.0330(12) -0.0085(11) 0.0040(10) -0.0144(11)
C17 0.0472(14) 0.0348(13) 0.0410(13) 0.0164(10) 0.0071(11) -0.0035(11)
C18 0.0448(13) 0.0221(11) 0.0544(14) 0.0014(10) 0.0119(11) -0.0054(10)

loop_
_atom_type_symbol
_atom_type_description
_atom_type_scat_dispersion_real
_atom_type_scat_dispersion_imag
_atom_type_scat_source
C C 0.0033 0.0016 'International Tables Vol C Tables 4.2.6.8 and 6.1.1.4'
H H 0.0000 0.0000 'International Tables Vol C Tables 4.2.6.8 and 6.1.1.4'
N N 0.0061 0.0033 'International Tables Vol C Tables 4.2.6.8 and 6.1.1.4'
S S 0.1246 0.1234 'International Tables Vol C Tables 4.2.6.8 and 6.1.1.4'
Si Si 0.0817 0.0704 'International Tables Vol C Tables 4.2.6.8 and 6.1.1.4'
Ti Ti 0.2776 0.4457 'International Tables Vol C Tables 4.2.6.8 and 6.1.1.4'

loop_
_geom_angle_atom_site_label_1
_geom_angle_atom_site_label_2
_geom_angle_atom_site_label_3
_geom_angle
_geom_angle_site_symmetry_1
_geom_angle_site_symmetry_3
_geom_angle_publ_flag
N3 Ti1 N4 100.71(7) . . ?
N3 Ti1 N1 99.30(7) . . ?
N4 Ti1 N1 106.84(7) . . ?
N3 Ti1 C1 117.46(7) . . ?
N4 Ti1 C1 141.55(7) . . ?
N1 Ti1 C1 72.92(6) . . ?
N3 Ti1 C2 91.72(7) . . ?
N4 Ti1 C2 147.45(7) . . ?
N1 Ti1 C2 100.54(6) . . ?
C1 Ti1 C2 35.45(6) . . ?
N3 Ti1 C5 149.15(7) . . ?
N4 Ti1 C5 106.53(7) . . ?
N1 Ti1 C5 86.54(6) . . ?
C1 Ti1 C5 35.58(6) . . ?
C2 Ti1 C5 57.45(6) . . ?
N3 Ti1 C3 99.47(7) . . ?
N4 Ti1 C3 114.09(7) . . ?
N1 Ti1 C3 130.35(6) . . ?
C1 Ti1 C3 57.63(6) . . ?
C2 Ti1 C3 33.57(6) . . ?
C5 Ti1 C3 56.22(6) . . ?
N3 Ti1 C4 131.67(7) . . ?
N4 Ti1 C4 94.06(7) . . ?
N1 Ti1 C4 119.95(6) . . ?
C1 Ti1 C4 57.69(6) . . ?
C2 Ti1 C4 56.40(6) . . ?
C5 Ti1 C4 33.42(6) . . ?
C3 Ti1 C4 33.77(6) . . ?
N3 Ti1 Si1 105.02(5) . . ?
N4 Ti1 Si1 136.48(5) . . ?
N1 Ti1 Si1 34.96(4) . . ?
C1 Ti1 Si1 39.26(5) . . ?
C2 Ti1 Si1 66.06(5) . . ?
C5 Ti1 Si1 63.72(5) . . ?
C3 Ti1 Si1 95.64(5) . . ?
C4 Ti1 Si1 94.31(5) . . ?
C13 S1 C12 89.35(10) . . ?
N1 Si1 C11 115.46(9) . . ?
N1 Si1 C10 111.24(9) . . ?
C11 Si1 C10 107.56(10) . . ?
N1 Si1 C1 91.24(8) . . ?
C11 Si1 C1 115.47(9) . . ?
C10 Si1 C1 115.41(9) . . ?
N1 Si1 Ti1 41.31(5) . . ?
C11 Si1 Ti1 137.89(8) . . ?
C10 Si1 Ti1 113.86(7) . . ?
C1 Si1 Ti1 51.71(6) . . ?
C12 N1 Si1 122.39(13) . . ?
C12 N1 Ti1 131.98(13) . . ?
Si1 N1 Ti1 103.73(8) . . ?
C12 N2 C14 110.41(18) . . ?
C16 N3 C15 110.42(16) . . ?
C16 N3 Ti1 119.02(14) . . ?
C15 N3 Ti1 130.00(14) . . ?
C18 N4 C17 108.74(17) . . ?
C18 N4 Ti1 125.02(14) . . ?
C17 N4 Ti1 126.21(14) . . ?
C2 C1 C5 106.17(15) . . ?
C2 C1 Si1 125.97(14) . . ?
C5 C1 Si1 119.14(13) . . ?
C2 C1 Ti1 74.96(10) . . ?
C5 C1 Ti1 75.21(10) . . ?
Si1 C1 Ti1 89.03(7) . . ?
C3 C2 C1 108.62(16) . . ?
C3 C2 C6 124.13(17) . . ?
C1 C2 C6 127.20(17) . . ?
C3 C2 Ti1 75.66(11) . . ?
C1 C2 Ti1 69.59(10) . . ?
C6 C2 Ti1 122.69(13) . . ?
C2 C3 C4 108.53(16) . . ?
C2 C3 C7 126.62(17) . . ?
C4 C3 C7 124.28(18) . . ?
C2 C3 Ti1 70.77(11) . . ?
C4 C3 Ti1 73.68(11) . . ?
C7 C3 Ti1 128.27(14) . . ?
C5 C4 C3 107.78(16) . . ?
C5 C4 C8 128.12(17) . . ?
C3 C4 C8 123.74(17) . . ?
C5 C4 Ti1 70.61(10) . . ?
C3 C4 Ti1 72.55(11) . . ?
C8 C4 Ti1 127.75(14) . . ?
C4 C5 C1 108.80(16) . . ?
C4 C5 C9 125.40(17) . . ?
C1 C5 C9 125.74(17) . . ?
C4 C5 Ti1 75.97(11) . . ?
C1 C5 Ti1 69.21(10) . . ?
C9 C5 Ti1 123.09(13) . . ?
C2 C6 H61 109.5 . . ?
C2 C6 H62 109.5 . . ?
H61 C6 H62 109.5 . . ?
C2 C6 H63 109.5 . . ?
H61 C6 H63 109.5 . . ?
H62 C6 H63 109.5 . . ?
C3 C7 H71 109.5 . . ?
C3 C7 H72 109.5 . . ?
H71 C7 H72 109.5 . . ?
C3 C7 H73 109.5 . . ?
H71 C7 H73 109.5 . . ?
H72 C7 H73 109.5 . . ?
C4 C8 H81 109.5 . . ?
C4 C8 H82 109.5 . . ?
H81 C8 H82 109.5 . . ?
C4 C8 H83 109.5 . . ?
H81 C8 H83 109.5 . . ?
H82 C8 H83 109.5 . . ?
C5 C9 H91 109.5 . . ?
C5 C9 H92 109.5 . . ?
H91 C9 H92 109.5 . . ?
C5 C9 H93 109.5 . . ?
H91 C9 H93 109.5 . . ?
H92 C9 H93 109.5 . . ?
Si1 C10 H101 109.5 . . ?
Si1 C10 H102 109.5 . . ?
H101 C10 H102 109.5 . . ?
Si1 C10 H103 109.5 . . ?
H101 C10 H103 109.5 . . ?
H102 C10 H103 109.5 . . ?
Si1 C11 H111 109.5 . . ?
Si1 C11 H112 109.5 . . ?
H111 C11 H112 109.5 . . ?
Si1 C11 H113 109.5 . . ?
H111 C11 H113 109.5 . . ?
H112 C11 H113 109.5 . . ?
N2 C12 N1 125.07(18) . . ?
N2 C12 S1 113.49(14) . . ?
N1 C12 S1 121.44(14) . . ?
C14 C13 S1 109.50(16) . . ?
C14 C13 H13 125.3 . . ?
S1 C13 H13 125.3 . . ?
C13 C14 N2 117.25(19) . . ?
C13 C14 H14 121.4 . . ?
N2 C14 H14 121.4 . . ?
N3 C15 H151 109.5 . . ?
N3 C15 H152 109.5 . . ?
H151 C15 H152 109.5 . . ?
N3 C15 H153 109.5 . . ?
H151 C15 H153 109.5 . . ?
H152 C15 H153 109.5 . . ?
N3 C16 H161 109.5 . . ?
N3 C16 H162 109.5 . . ?
H161 C16 H162 109.5 . . ?
N3 C16 H163 109.5 . . ?
H161 C16 H163 109.5 . . ?
H162 C16 H163 109.5 . . ?
N4 C17 H171 109.5 . . ?
N4 C17 H172 109.5 . . ?
H171 C17 H172 109.5 . . ?
N4 C17 H173 109.5 . . ?
H171 C17 H173 109.5 . . ?
H172 C17 H173 109.5 . . ?
N4 C18 H181 109.5 . . ?
N4 C18 H182 109.5 . . ?
H181 C18 H182 109.5 . . ?
N4 C18 H183 109.5 . . ?
H181 C18 H183 109.5 . . ?
H182 C18 H183 109.5 . . ?

loop_
_geom_bond_atom_site_label_1
_geom_bond_atom_site_label_2
_geom_bond_distance
_geom_bond_site_symmetry_2
_geom_bond_publ_flag
Ti1 N3 1.9014(16) . ?
Ti1 N4 1.9317(17) . ?
Ti1 N1 2.0154(16) . ?
Ti1 C1 2.3280(18) . ?
Ti1 C2 2.3989(19) . ?
Ti1 C5 2.4077(18) . ?
Ti1 C3 2.4614(19) . ?
Ti1 C4 2.4763(19) . ?
Ti1 Si1 2.9657(6) . ?
S1 C13 1.725(2) . ?
S1 C12 1.759(2) . ?
Si1 N1 1.7493(16) . ?
Si1 C11 1.860(2) . ?
Si1 C10 1.862(2) . ?
Si1 C1 1.8771(19) . ?
N1 C12 1.362(2) . ?
N2 C12 1.314(2) . ?
N2 C14 1.376(3) . ?
N3 C16 1.457(3) . ?
N3 C15 1.458(3) . ?
N4 C18 1.459(3) . ?
N4 C17 1.462(3) . ?
C1 C2 1.441(3) . ?
C1 C5 1.449(3) . ?
C2 C3 1.405(3) . ?
C2 C6 1.506(3) . ?
C3 C4 1.434(3) . ?
C3 C7 1.506(3) . ?
C4 C5 1.406(3) . ?
C4 C8 1.495(3) . ?
C5 C9 1.507(3) . ?
C6 H61 0.9600 . ?
C6 H62 0.9600 . ?
C6 H63 0.9600 . ?
C7 H71 0.9600 . ?
C7 H72 0.9600 . ?
C7 H73 0.9600 . ?
C8 H81 0.9600 . ?
C8 H82 0.9600 . ?
C8 H83 0.9600 . ?
C9 H91 0.9600 . ?
C9 H92 0.9600 . ?
C9 H93 0.9600 . ?
C10 H101 0.9600 . ?
C10 H102 0.9600 . ?
C10 H103 0.9600 . ?
C11 H111 0.9600 . ?
C11 H112 0.9600 . ?
C11 H113 0.9600 . ?
C13 C14 1.343(3) . ?
C13 H13 0.9300 . ?
C14 H14 0.9300 . ?
C15 H151 0.9600 . ?
C15 H152 0.9600 . ?
C15 H153 0.9600 . ?
C16 H161 0.9600 . ?
C16 H162 0.9600 . ?
C16 H163 0.9600 . ?
C17 H171 0.9600 . ?
C17 H172 0.9600 . ?
C17 H173 0.9600 . ?
C18 H181 0.9600 . ?
C18 H182 0.9600 . ?
C18 H183 0.9600 . ?
